data_4347233
loop_
_publ_author_name
'Kobalz, Merten'
'Lincke, J\"org'
'Kobalz, Karolin'
'Erhart, Oliver'
'Bergmann, Jens'
'L\"assig, Daniel'
'Lange, Marcus'
'M\"ollmer, Jens'
'Gl\"aser, Roger'
'Staudt, Reiner'
'Krautscheid, Harald'

_publ_section_title
;
 Paddle Wheel Based Triazolyl Isophthalate MOFs: Impact of Linker
 Modification on Crystal Structure and Gas Sorption Properties.
;
_journal_issue 6
_journal_name_full 'Inorganic chemistry'
_journal_page_first 3030
_journal_page_last 3039
_journal_paper_doi 10.1021/acs.inorgchem.5b02921
_journal_volume 55
_journal_year 2016
_chemical_formula_moiety 'C22 H14 Cu2 N6 O8'
_chemical_formula_sum 'C22 H14 Cu2 N6 O8'
_chemical_formula_weight 617.47
_space_group_IT_number 60
_space_group_name_Hall '-P 2n 2ab'
_space_group_name_H-M_alt 'P b c n'
_symmetry_cell_setting orthorhombic
_symmetry_Int_Tables_number 60
_symmetry_space_group_name_Hall '-P 2n 2ab'
_symmetry_space_group_name_H-M 'P b c n'
_atom_sites_solution_hydrogens geom
_atom_sites_solution_primary direct
_atom_sites_solution_secondary difmap
_audit_creation_method SHELXL-97
_cell_angle_alpha 90.00
_cell_angle_beta 90.00
_cell_angle_gamma 90.00
_cell_formula_units_Z 4
_cell_length_a 12.9873(13)
_cell_length_b 14.0621(10)
_cell_length_c 20.4039(16)
_cell_measurement_reflns_used 4895
_cell_measurement_temperature 180(2)
_cell_measurement_theta_max 28.24
_cell_measurement_theta_min 1.86
_cell_volume 3726.3(5)
_computing_cell_refinement 'STOE IPDS software'
_computing_data_collection 'STOE IPDS software'
_computing_data_reduction 'STOE X-AREA'
_computing_molecular_graphics 'DIAMOND 3.2'
_computing_publication_material 'WinGX publication routines (Farrugia, 1999)'
_computing_structure_refinement 'SHELXL-97 (Sheldrick, 1997)'
_computing_structure_solution SHELXS
_diffrn_ambient_temperature 180(2)
_diffrn_measured_fraction_theta_full 0.992
_diffrn_measured_fraction_theta_max 0.992
_diffrn_measurement_device_type 'STOE IPDS-2T'
_diffrn_measurement_method 'omega scans'
_diffrn_radiation_monochromator graphite
_diffrn_radiation_source 'fine-focus sealed tube'
_diffrn_radiation_type MoK\a
_diffrn_radiation_wavelength 0.71073
_diffrn_reflns_av_R_equivalents 0.0353
_diffrn_reflns_av_sigmaI/netI 0.0341
_diffrn_reflns_limit_h_max 15
_diffrn_reflns_limit_h_min -13
_diffrn_reflns_limit_k_max 13
_diffrn_reflns_limit_k_min -16
_diffrn_reflns_limit_l_max 24
_diffrn_reflns_limit_l_min -20
_diffrn_reflns_number 9845
_diffrn_reflns_theta_full 25.00
_diffrn_reflns_theta_max 25.00
_diffrn_reflns_theta_min 1.76
_diffrn_standards_number none
_exptl_absorpt_coefficient_mu 1.181
_exptl_absorpt_correction_T_max 0.8336
_exptl_absorpt_correction_T_min 0.7729
_exptl_absorpt_correction_type numerical
_exptl_absorpt_process_details 'STOE X-RED'
_exptl_crystal_colour green
_exptl_crystal_density_diffrn 1.101
_exptl_crystal_density_method 'not measured'
_exptl_crystal_description prism
_exptl_crystal_F_000 1240
_exptl_crystal_size_max 0.23
_exptl_crystal_size_mid 0.18
_exptl_crystal_size_min 0.16
_refine_diff_density_max 1.507
_refine_diff_density_min -0.549
_refine_diff_density_rms 0.084
_refine_ls_extinction_method none
_refine_ls_goodness_of_fit_ref 0.943
_refine_ls_hydrogen_treatment riding
_refine_ls_matrix_type full
_refine_ls_number_parameters 174
_refine_ls_number_reflns 3265
_refine_ls_number_restraints 0
_refine_ls_restrained_S_all 0.943
_refine_ls_R_factor_all 0.0531
_refine_ls_R_factor_gt 0.0417
_refine_ls_shift/su_max 0.002
_refine_ls_shift/su_mean 0.000
_refine_ls_structure_factor_coef Fsqd
_refine_ls_weighting_details 'calc w=1/[\s^2^(Fo^2^)+(0.0859P)^2^+0.0000P] where P=(Fo^2^+2Fc^2^)/3'
_refine_ls_weighting_scheme calc
_refine_ls_wR_factor_gt 0.1137
_refine_ls_wR_factor_ref 0.1179
_reflns_number_gt 2443
_reflns_number_total 3265
_reflns_threshold_expression >2sigma(I)
_cod_data_source_file ic5b02921_si_002.cif
_cod_data_source_block compound_5
_cod_original_sg_symbol_H-M 'P bcn'
_cod_database_code 4347233

loop_
_symmetry_equiv_pos_as_xyz
'x, y, z'
'-x+1/2, -y+1/2, z+1/2'
'x+1/2, -y+1/2, -z'
'-x, y, -z+1/2'
'-x, -y, -z'
'x-1/2, y-1/2, -z-1/2'
'-x-1/2, y-1/2, z'
'x, -y, z-1/2'

loop_
_atom_site_label
_atom_site_type_symbol
_atom_site_fract_x
_atom_site_fract_y
_atom_site_fract_z
_atom_site_U_iso_or_equiv
_atom_site_adp_type
_atom_site_occupancy
_atom_site_symmetry_multiplicity
_atom_site_calc_flag
_atom_site_refinement_flags
_atom_site_disorder_assembly
_atom_site_disorder_group
C1 C 0.38869(19) 0.73518(19) 0.69301(11) 0.0238(6) Uani 1 1 d . . .
C2 C 0.31588(18) 0.67000(19) 0.65661(11) 0.0238(6) Uani 1 1 d . . .
C3 C 0.25132(19) 0.60848(19) 0.69129(11) 0.0269(6) Uani 1 1 d . . .
H3 H 0.2552 0.6053 0.7377 0.032 Uiso 1 1 calc R . .
C4 C 0.18059(19) 0.55121(19) 0.65716(12) 0.0259(6) Uani 1 1 d . . .
C5 C 0.17486(18) 0.5568(2) 0.58863(12) 0.0269(6) Uani 1 1 d . . .
H5 H 0.1270 0.5187 0.5652 0.032 Uiso 1 1 calc R . .
C6 C 0.23995(18) 0.61872(19) 0.55540(11) 0.0256(6) Uani 1 1 d . . .
C7 C 0.31041(18) 0.67523(19) 0.58817(12) 0.0250(6) Uani 1 1 d . . .
H7 H 0.3544 0.7169 0.5646 0.030 Uiso 1 1 calc R . .
C8 C 0.11067(18) 0.48343(18) 0.69314(11) 0.0233(5) Uani 1 1 d . . .
C9 C 0.14341(18) 0.6343(2) 0.44837(11) 0.0240(6) Uani 1 1 d . . .
H9A H 0.0757 0.6382 0.4658 0.020 Uiso 0.57 1 d P . .
H9B H 0.3810 0.6157 0.4495 0.020 Uiso 0.43 1 d P . .
C10 C 0.31026(19) 0.6221(2) 0.43911(13) 0.0307(6) Uani 1 1 d . . .
C11B C 0.0370(5) 0.6347(5) 0.4782(3) 0.0341(16) Uiso 0.426(6) 1 d P A 1
H11D H -0.0131 0.6561 0.4455 0.051 Uiso 0.426(6) 1 calc PR A 1
H11E H 0.0358 0.6779 0.5159 0.051 Uiso 0.426(6) 1 calc PR A 1
H11F H 0.0193 0.5703 0.4927 0.051 Uiso 0.426(6) 1 calc PR A 1
C11A C 0.4210(4) 0.6004(5) 0.4552(3) 0.0515(16) Uiso 0.574(6) 1 d P A 2
H11A H 0.4566 0.5788 0.4155 0.077 Uiso 0.574(6) 1 calc PR A 2
H11B H 0.4239 0.5504 0.4886 0.077 Uiso 0.574(6) 1 calc PR A 2
H11C H 0.4545 0.6580 0.4719 0.077 Uiso 0.574(6) 1 calc PR A 2
N1 N 0.16727(15) 0.63741(17) 0.38571(10) 0.0242(5) Uani 1 1 d . . .
N2 N 0.27388(16) 0.62946(18) 0.37962(10) 0.0307(6) Uani 1 1 d . . .
N3 N 0.23205(15) 0.62480(16) 0.48462(9) 0.0234(5) Uani 1 1 d . A .
O1 O 0.46768(13) 0.76314(14) 0.66217(8) 0.0260(4) Uani 1 1 d . . .
O2 O 0.36340(12) 0.75857(13) 0.75070(8) 0.0252(4) Uani 1 1 d . . .
O3 O 0.03045(13) 0.45699(14) 0.66309(8) 0.0286(4) Uani 1 1 d . . .
O4 O 0.13835(13) 0.45774(14) 0.75005(8) 0.0268(4) Uani 1 1 d . . .
Cu1 Cu 0.564805(19) 0.85903(2) 0.698006(12) 0.01679(8) Uani 1 1 d . . .

loop_
_atom_site_aniso_label
_atom_site_aniso_U_11
_atom_site_aniso_U_22
_atom_site_aniso_U_33
_atom_site_aniso_U_23
_atom_site_aniso_U_13
_atom_site_aniso_U_12
C1 0.0287(11) 0.0245(13) 0.0180(11) 0.0047(10) -0.0047(9) -0.0025(10)
C2 0.0243(11) 0.0274(14) 0.0196(11) -0.0010(10) -0.0038(9) -0.0066(10)
C3 0.0310(12) 0.0336(14) 0.0160(10) 0.0013(10) -0.0023(10) -0.0094(11)
C4 0.0293(12) 0.0271(15) 0.0214(11) 0.0012(10) -0.0005(9) -0.0087(10)
C5 0.0288(12) 0.0310(15) 0.0209(11) 0.0005(11) -0.0028(10) -0.0113(10)
C6 0.0277(11) 0.0368(16) 0.0124(10) 0.0013(10) -0.0057(9) -0.0058(11)
C7 0.0290(11) 0.0272(14) 0.0188(11) 0.0024(10) -0.0010(9) -0.0080(10)
C8 0.0290(11) 0.0218(13) 0.0191(11) -0.0020(10) 0.0047(10) -0.0030(10)
C9 0.0240(11) 0.0322(15) 0.0157(10) -0.0002(10) -0.0059(9) -0.0036(10)
C10 0.0226(11) 0.0441(17) 0.0255(12) 0.0042(12) -0.0013(10) -0.0014(11)
N1 0.0239(9) 0.0302(12) 0.0184(9) 0.0014(9) -0.0023(8) -0.0013(9)
N2 0.0245(10) 0.0487(16) 0.0189(10) 0.0018(10) -0.0025(8) -0.0002(10)
N3 0.0228(9) 0.0352(13) 0.0122(9) 0.0013(8) -0.0028(7) -0.0062(8)
O1 0.0273(8) 0.0326(10) 0.0181(8) -0.0003(7) -0.0001(7) -0.0100(7)
O2 0.0272(8) 0.0299(10) 0.0184(8) -0.0010(7) 0.0004(6) -0.0080(7)
O3 0.0317(8) 0.0324(11) 0.0215(8) 0.0035(7) -0.0038(7) -0.0109(8)
O4 0.0300(8) 0.0322(11) 0.0183(8) 0.0032(7) -0.0036(7) -0.0092(7)
Cu1 0.01778(14) 0.01943(16) 0.01316(14) 0.00015(11) -0.00020(9) -0.00020(11)

loop_
_atom_type_symbol
_atom_type_description
_atom_type_scat_dispersion_real
_atom_type_scat_dispersion_imag
_atom_type_scat_source
C C 0.0033 0.0016 'International Tables Vol C Tables 4.2.6.8 and 6.1.1.4'
H H 0.0000 0.0000 'International Tables Vol C Tables 4.2.6.8 and 6.1.1.4'
N N 0.0061 0.0033 'International Tables Vol C Tables 4.2.6.8 and 6.1.1.4'
O O 0.0106 0.0060 'International Tables Vol C Tables 4.2.6.8 and 6.1.1.4'
Cu Cu 0.3201 1.2651 'International Tables Vol C Tables 4.2.6.8 and 6.1.1.4'

loop_
_geom_angle_atom_site_label_1
_geom_angle_atom_site_label_2
_geom_angle_atom_site_label_3
_geom_angle
_geom_angle_site_symmetry_1
_geom_angle_site_symmetry_3
O2 C1 O1 126.3(2) . .
O2 C1 C2 116.9(2) . .
O1 C1 C2 116.8(2) . .
C3 C2 C7 120.5(2) . .
C3 C2 C1 120.1(2) . .
C7 C2 C1 119.3(2) . .
C2 C3 C4 119.7(2) . .
C2 C3 H3 120.1 . .
C4 C3 H3 120.1 . .
C5 C4 C3 119.8(2) . .
C5 C4 C8 119.3(2) . .
C3 C4 C8 121.0(2) . .
C6 C5 C4 119.3(2) . .
C6 C5 H5 120.4 . .
C4 C5 H5 120.4 . .
C7 C6 C5 121.7(2) . .
C7 C6 N3 119.6(2) . .
C5 C6 N3 118.7(2) . .
C6 C7 C2 119.0(2) . .
C6 C7 H7 120.5 . .
C2 C7 H7 120.5 . .
O3 C8 O4 126.4(2) . .
O3 C8 C4 116.5(2) . .
O4 C8 C4 117.1(2) . .
N1 C9 N3 109.2(2) . .
N1 C9 C11B 127.4(3) . .
N3 C9 C11B 123.3(3) . .
N1 C9 H9A 125.5(2) . .
N3 C9 H9A 125.3(2) . .
C11B C9 H9A 3.5(3) . .
N2 C10 N3 111.0(2) . .
N2 C10 C11A 124.3(3) . .
N3 C10 C11A 124.3(3) . .
N2 C10 H9B 124.4(3) . .
N3 C10 H9B 124.6(2) . .
C11A C10 H9B 6.2(3) . .
C9 C11B H11D 109.5 . .
C9 C11B H11E 109.5 . .
C9 C11B H11F 109.5 . .
C9 C11B H9A 6.0(5) . .
H11D C11B H9A 105.0 . .
H11E C11B H9A 108.1 . .
H11F C11B H9A 115.1 . .
C10 C11A H11A 109.5 . .
C10 C11A H11B 109.5 . .
H11A C11A H11B 109.5 . .
C10 C11A H11C 109.5 . .
H11A C11A H11C 109.5 . .
H11B C11A H11C 109.5 . .
C10 C11A H9B 10.3(4) . .
H11A C11A H9B 112.0 . .
H11B C11A H9B 116.4 . .
H11C C11A H9B 99.4 . .
C9 N1 N2 108.52(19) . .
C9 N1 Cu1 128.47(16) . 3_466
N2 N1 Cu1 122.79(15) . 3_466
C10 N2 N1 106.4(2) . .
C9 N3 C10 104.93(19) . .
C9 N3 C6 126.9(2) . .
C10 N3 C6 128.2(2) . .
C1 O1 Cu1 122.86(16) . .
C1 O2 Cu1 123.51(16) . 4_656
C8 O3 Cu1 122.93(16) . 7_655
C8 O4 Cu1 123.38(16) . 6_557
O3 Cu1 O1 86.74(8) 7_665 .
O3 Cu1 O2 166.90(7) 7_665 4_656
O1 Cu1 O2 90.53(7) . 4_656
O3 Cu1 O4 90.36(8) 7_665 6_667
O1 Cu1 O4 166.98(7) . 6_667
O2 Cu1 O4 89.43(7) 4_656 6_667
O3 Cu1 N1 94.81(8) 7_665 3_566
O1 Cu1 N1 96.64(8) . 3_566
O2 Cu1 N1 98.24(7) 4_656 3_566
O4 Cu1 N1 96.25(8) 6_667 3_566
O3 Cu1 Cu1 83.90(5) 7_665 4_656
O1 Cu1 Cu1 83.90(5) . 4_656
O2 Cu1 Cu1 83.06(5) 4_656 4_656
O4 Cu1 Cu1 83.17(5) 6_667 4_656
N1 Cu1 Cu1 178.58(6) 3_566 4_656

loop_
_geom_bond_atom_site_label_1
_geom_bond_atom_site_label_2
_geom_bond_distance
_geom_bond_site_symmetry_2
C1 O2 1.266(3) .
C1 O1 1.266(3) .
C1 C2 1.512(3) .
C2 C3 1.397(4) .
C2 C7 1.400(3) .
C3 C4 1.406(4) .
C3 H3 0.9500 .
C4 C5 1.402(3) .
C4 C8 1.507(3) .
C5 C6 1.390(4) .
C5 H5 0.9500 .
C6 C7 1.384(3) .
C6 N3 1.450(3) .
C7 H7 0.9500 .
C8 O3 1.265(3) .
C8 O4 1.268(3) .
C9 N1 1.316(3) .
C9 N3 1.375(3) .
C9 C11B 1.510(7) .
C9 H9A 0.950(2) .
C10 N2 1.307(3) .
C10 N3 1.377(3) .
C10 C11A 1.506(6) .
C10 H9B 0.947(2) .
C11B H11D 0.9800 .
C11B H11E 0.9800 .
C11B H11F 0.9800 .
C11B H9A 0.565(6) .
C11A H11A 0.9800 .
C11A H11B 0.9800 .
C11A H11C 0.9800 .
C11A H9B 0.574(6) .
N1 N2 1.395(3) .
N1 Cu1 2.166(2) 3_466
O1 Cu1 1.9859(17) .
O2 Cu1 1.9901(17) 4_656
O3 Cu1 1.9838(18) 7_655
O4 Cu1 1.9905(18) 6_557
Cu1 O3 1.9838(18) 7_665
Cu1 O2 1.9901(17) 4_656
Cu1 O4 1.9905(18) 6_667
Cu1 N1 2.166(2) 3_566
Cu1 Cu1 2.7084(5) 4_656
